data_4503069
loop_
_publ_author_name
'Guguta, C.'
'Eeuwijk, I.'
'Smits, J. M. M.'
'de Gelder, R.'

_publ_section_title
;
 Structural Diversity of Ethinyl Estradiol Solvates
;
_journal_issue 3
_journal_name_full 'Crystal Growth &amp; Design'
_journal_page_first 823
_journal_paper_doi 10.1021/cg0702277
_journal_volume 8
_journal_year 2008
_chemical_formula_moiety '(C20 H24 O2), 0.5(C2 H3 N)'
_chemical_formula_sum 'C21 H25.5 N0.5 O2'
_chemical_formula_weight 316.92
_chemical_name_common 'ethinyl estradiol acetonitrile'
_chemical_name_systematic
;
 ?
;
_space_group_IT_number 19
_symmetry_cell_setting orthorhombic
_symmetry_space_group_name_Hall 'P 2ac 2ab'
_symmetry_space_group_name_H-M 'P 21 21 21'
_atom_sites_solution_hydrogens geom
_atom_sites_solution_primary direct
_atom_sites_solution_secondary difmap
_audit_creation_date 2006-12-05
_audit_creation_method 'SHELXL, adapted and expanded'
_cell_angle_alpha 90.00
_cell_angle_beta 90.00
_cell_angle_gamma 90.00
_cell_formula_units_Z 8
_cell_length_a 7.2604(5)
_cell_length_b 20.4231(17)
_cell_length_c 23.6356(16)
_cell_measurement_reflns_used 254
_cell_measurement_temperature 208(2)
_cell_measurement_theta_max 27.500
_cell_measurement_theta_min 5.070
_cell_volume 3504.7(4)
_computing_data_collection
;
Nonius "Collect" program suite (Nonius, 1999)
;
_computing_data_reduction
;
Nonius "EvalCCD" program suite (Duisenberg, 1998)
;
_computing_molecular_graphics
;
PLATON (Spek, 2003)
;
_computing_structure_refinement 'SHELXL-97 (Sheldrick, 1997)'
_computing_structure_solution
;
DIRDIF (Beurskens et al., 1996),
;
_diffrn_ambient_temperature 208(2)
_diffrn_detector_area_resol_mean 18.4
_diffrn_measured_fraction_theta_full 0.977
_diffrn_measured_fraction_theta_max 0.967
_diffrn_measurement_device 'Nonius KappaCCD'
_diffrn_measurement_method 'area detector \f and \w scan'
_diffrn_radiation_monochromator graphite
_diffrn_radiation_source 'fine-focus sealed tube'
_diffrn_radiation_type MoK\a
_diffrn_radiation_wavelength 0.71073
_diffrn_reflns_av_R_equivalents 0.0708
_diffrn_reflns_av_sigmaI/netI 0.0641
_diffrn_reflns_limit_h_max 7
_diffrn_reflns_limit_h_min -9
_diffrn_reflns_limit_k_max 24
_diffrn_reflns_limit_k_min -26
_diffrn_reflns_limit_l_max 30
_diffrn_reflns_limit_l_min -30
_diffrn_reflns_number 58882
_diffrn_reflns_theta_full 25.00
_diffrn_reflns_theta_max 27.50
_diffrn_reflns_theta_min 5.07
_diffrn_standards_decay_% 0.000
_diffrn_standards_interval_time 0
_diffrn_standards_number 0
_exptl_absorpt_coefficient_mu 0.076
_exptl_absorpt_correction_T_max 0.9732
_exptl_absorpt_correction_T_min 0.7824
_exptl_absorpt_correction_type multi-scan
_exptl_absorpt_process_details 'SADABS multiscan (Sheldrick, 1996)'
_exptl_crystal_colour 'translucent colourless'
_exptl_crystal_density_diffrn 1.201
_exptl_crystal_density_method 'not measured'
_exptl_crystal_description 'rough fragment'
_exptl_crystal_F_000 1368
_exptl_crystal_size_max 0.46
_exptl_crystal_size_mid 0.42
_exptl_crystal_size_min 0.36
_refine_diff_density_max 0.219
_refine_diff_density_min -0.240
_refine_diff_density_rms 0.044
_refine_ls_abs_structure_Flack -0.7(10)
_refine_ls_extinction_method none
_refine_ls_goodness_of_fit_all 1.088
_refine_ls_goodness_of_fit_ref 1.088
_refine_ls_hydrogen_treatment mixed
_refine_ls_matrix_type full
_refine_ls_number_parameters 577
_refine_ls_number_reflns 7636
_refine_ls_number_restraints 0
_refine_ls_restrained_S_all 1.088
_refine_ls_R_factor_all 0.0837
_refine_ls_R_factor_gt 0.0514
_refine_ls_R_factor_obs 0.0514
_refine_ls_shift/esd_max 0.000
_refine_ls_shift/esd_mean 0.000
_refine_ls_shift/su_max 0.000
_refine_ls_shift/su_mean 0.000
_refine_ls_structure_factor_coef Fsqd
_refine_ls_weighting_details
;
w=1/[\s^2^(Fo^2^)+(0.0440P)^2^+0.3498P] where P=(Fo^2^+2Fc^2^)/3
;
_refine_ls_weighting_scheme calc
_refine_ls_wR_factor_all 0.1015
_refine_ls_wR_factor_gt 0.0919
_refine_ls_wR_factor_obs 0.0919
_refine_ls_wR_factor_ref 0.1015
_reflns_number_gt 5743
_reflns_number_observed 5743
_reflns_number_total 7636
_reflns_observed_criterion >2sigma(I)
_reflns_threshold_expression >2sigma(I)
_cod_data_source_file cg0702277-file001.cif
_cod_data_source_block eeacn
_cod_depositor_comments
;
The following automatic conversions were performed:

'_geom_bond_publ_flag' value 'Y' changed to 'y' according to
/home/saulius/struct/CIF-dictionaries/cif_core.dic dictionary named
'cif_core.dic' version 2.4.1 from 2010-06-29 (52
times).

'_geom_angle_publ_flag' value 'Y' changed to 'y' according
to /home/saulius/struct/CIF-dictionaries/cif_core.dic dictionary
named 'cif_core.dic' version 2.4.1 from 2010-06-29 (81 time).

Automatic conversion script
Id: cif_fix_values 1715 2011-07-08 13:25:40Z adriana 
;
_cod_original_formula_sum 'C21 H25.50 N0.50 O2'
_cod_database_code 4503069

loop_
_symmetry_equiv_pos_as_xyz
'x, y, z'
'x+1/2, -y+1/2, -z'
'-x, y+1/2, -z+1/2'
'-x+1/2, -y, z+1/2'

loop_
_atom_site_label
_atom_site_type_symbol
_atom_site_fract_x
_atom_site_fract_y
_atom_site_fract_z
_atom_site_U_iso_or_equiv
_atom_site_adp_type
_atom_site_occupancy
_atom_site_calc_flag
C1 C 0.3870(4) 0.48970(12) 0.27788(9) 0.0340(6) Uani 1 d
H1 H 0.472(3) 0.4520(12) 0.2695(9) 0.041 Uiso 1 d
C2 C 0.4411(4) 0.53774(13) 0.31548(10) 0.0351(6) Uani 1 d
H2 H 0.557(4) 0.5340(12) 0.3345(9) 0.042 Uiso 1 d
C3 C 0.3277(3) 0.59055(10) 0.32539(7) 0.0261(5) Uani 1 d
O3 O 0.3875(2) 0.63834(7) 0.36241(6) 0.0317(4) Uani 1 d
H3 H 0.302(4) 0.6682(13) 0.3677(10) 0.047 Uiso 1 d
C4 C 0.1616(3) 0.59442(11) 0.29780(8) 0.0256(5) Uani 1 d
H4 H 0.086(3) 0.6289(12) 0.3038(8) 0.031 Uiso 1 d
C5 C 0.1063(3) 0.54641(10) 0.25967(7) 0.0231(5) Uani 1 d
C6 C -0.0794(3) 0.55411(11) 0.23191(9) 0.0286(5) Uani 1 d
H6A H -0.089(3) 0.5986(12) 0.2216(8) 0.034 Uiso 1 d
H6B H -0.181(3) 0.5464(11) 0.2599(9) 0.034 Uiso 1 d
C7 C -0.1091(4) 0.51001(10) 0.18077(8) 0.0266(5) Uani 1 d
H7B H -0.244(4) 0.5100(11) 0.1717(8) 0.032 Uiso 1 d
H7A H -0.033(3) 0.5274(11) 0.1474(9) 0.032 Uiso 1 d
C8 C -0.0407(3) 0.44108(10) 0.19303(7) 0.0221(5) Uani 1 d
H8 H -0.105(3) 0.4258(10) 0.2274(8) 0.027 Uiso 1 d
C9 C 0.1666(3) 0.44110(10) 0.20523(8) 0.0240(5) Uani 1 d
H9 H 0.220(3) 0.4555(10) 0.1706(9) 0.029 Uiso 1 d
C10 C 0.2191(3) 0.49286(10) 0.24928(7) 0.0236(5) Uani 1 d
C11 C 0.2392(4) 0.37239(12) 0.21741(9) 0.0308(5) Uani 1 d
H11B H 0.181(3) 0.3572(11) 0.2536(9) 0.037 Uiso 1 d
H11A H 0.371(4) 0.3733(11) 0.2219(9) 0.037 Uiso 1 d
C12 C 0.1928(4) 0.32469(12) 0.16940(9) 0.0290(5) Uani 1 d
H12A H 0.259(3) 0.3397(11) 0.1358(9) 0.035 Uiso 1 d
H12B H 0.241(4) 0.2828(12) 0.1783(9) 0.035 Uiso 1 d
C13 C -0.0126(3) 0.32371(9) 0.15741(7) 0.0216(5) Uani 1 d
C14 C -0.0783(3) 0.39356(10) 0.14442(7) 0.0209(5) Uani 1 d
H14 H -0.005(3) 0.4087(10) 0.1121(8) 0.025 Uiso 1 d
C15 C -0.2743(4) 0.38492(11) 0.12255(10) 0.0318(6) Uani 1 d
H15A H -0.321(3) 0.4205(12) 0.0992(9) 0.038 Uiso 1 d
H15B H -0.365(3) 0.3835(11) 0.1549(9) 0.038 Uiso 1 d
C16 C -0.2688(4) 0.31855(11) 0.09070(10) 0.0322(6) Uani 1 d
H16A H -0.298(3) 0.3231(11) 0.0507(10) 0.039 Uiso 1 d
H16B H -0.357(4) 0.2874(12) 0.1047(9) 0.039 Uiso 1 d
C17 C -0.0766(3) 0.28894(10) 0.10224(8) 0.0260(5) Uani 1 d
O17 O -0.0960(2) 0.21857(7) 0.10828(6) 0.0275(4) Uani 1 d
H17 H 0.014(4) 0.2045(13) 0.1064(10) 0.041 Uiso 1 d
C18 C -0.1183(4) 0.29318(12) 0.20738(9) 0.0353(6) Uani 1 d
H18A H -0.103(4) 0.3198(13) 0.2418(11) 0.053 Uiso 1 d
H18B H -0.074(4) 0.2486(14) 0.2166(10) 0.053 Uiso 1 d
H18C H -0.251(4) 0.2836(13) 0.1969(10) 0.053 Uiso 1 d
C20 C 0.0521(4) 0.30020(10) 0.05496(8) 0.0309(6) Uani 1 d
C21 C 0.1556(5) 0.30583(12) 0.01744(10) 0.0493(8) Uani 1 d
H21 H 0.234(4) 0.3088(13) -0.0129(11) 0.059 Uiso 1 d
C31 C 0.3196(3) 0.00304(11) 0.00909(8) 0.0284(5) Uani 1 d
H31 H 0.426(3) -0.0203(11) -0.0083(9) 0.034 Uiso 1 d
C32 C 0.3535(4) 0.05457(11) 0.04541(9) 0.0282(5) Uani 1 d
H32 H 0.468(4) 0.0657(11) 0.0575(9) 0.034 Uiso 1 d
C33 C 0.2080(3) 0.08947(10) 0.06709(8) 0.0232(5) Uani 1 d
O33 O 0.2325(2) 0.14063(8) 0.10456(6) 0.0316(4) Uani 1 d
H33 H 0.344(4) 0.1467(13) 0.1132(10) 0.047 Uiso 1 d
C34 C 0.0310(3) 0.07375(11) 0.05109(9) 0.0262(5) Uani 1 d
H34 H -0.066(3) 0.0998(11) 0.0661(8) 0.031 Uiso 1 d
C35 C -0.0028(3) 0.02288(10) 0.01324(8) 0.0218(5) Uani 1 d
C36 C -0.1994(3) 0.00953(12) -0.00393(10) 0.0303(5) Uani 1 d
H36A H -0.266(3) 0.0507(12) -0.0094(9) 0.036 Uiso 1 d
H36B H -0.263(4) -0.0154(11) 0.0281(9) 0.036 Uiso 1 d
C37 C -0.2106(4) -0.03138(12) -0.05773(9) 0.0284(5) Uani 1 d
H37A H -0.164(3) -0.0055(11) -0.0909(9) 0.034 Uiso 1 d
H37B H -0.330(4) -0.0444(11) -0.0631(9) 0.034 Uiso 1 d
C38 C -0.0895(3) -0.09129(10) -0.05226(7) 0.0197(4) Uani 1 d
H38 H -0.113(3) -0.1115(10) -0.0158(8) 0.024 Uiso 1 d
C39 C 0.1119(3) -0.06975(10) -0.05010(8) 0.0209(5) Uani 1 d
H39 H 0.131(3) -0.0523(10) -0.0875(8) 0.025 Uiso 1 d
C40 C 0.1433(3) -0.01439(10) -0.00780(7) 0.0204(5) Uani 1 d
C41 C 0.2403(4) -0.12826(11) -0.04288(9) 0.0278(5) Uani 1 d
H41B H 0.219(3) -0.1470(11) -0.0062(9) 0.033 Uiso 1 d
H41A H 0.376(4) -0.1135(11) -0.0445(8) 0.033 Uiso 1 d
C42 C 0.2099(3) -0.18051(12) -0.08868(9) 0.0274(5) Uani 1 d
H42A H 0.257(3) -0.1643(11) -0.1247(9) 0.033 Uiso 1 d
H42B H 0.286(3) -0.2183(12) -0.0817(8) 0.033 Uiso 1 d
C43 C 0.0085(3) -0.20110(10) -0.09195(8) 0.0243(5) Uani 1 d
C44 C -0.1108(3) -0.14011(10) -0.10016(8) 0.0242(5) Uani 1 d
H44 H -0.066(3) -0.1188(11) -0.1343(8) 0.029 Uiso 1 d
C45 C -0.3021(4) -0.16739(13) -0.11315(12) 0.0398(6) Uani 1 d
H45A H -0.367(4) -0.1368(13) -0.1365(10) 0.048 Uiso 1 d
H45B H -0.369(4) -0.1764(12) -0.0770(10) 0.048 Uiso 1 d
C46 C -0.2629(4) -0.23050(16) -0.14709(15) 0.0529(8) Uani 1 d
H46B H -0.330(4) -0.2674(15) -0.1267(11) 0.064 Uiso 1 d
H46A H -0.302(4) -0.2295(14) -0.1849(12) 0.064 Uiso 1 d
C47 C -0.0520(3) -0.24177(11) -0.14506(10) 0.0340(6) Uani 1 d
O47 O -0.0229(3) -0.31079(8) -0.14099(8) 0.0475(5) Uani 1 d
H47 H 0.085(5) -0.3199(16) -0.1341(12) 0.071 Uiso 1 d
C48 C -0.0440(5) -0.24023(13) -0.03910(11) 0.0405(7) Uani 1 d
H48A H 0.028(4) -0.2805(15) -0.0376(10) 0.061 Uiso 1 d
H48B H -0.171(5) -0.2527(14) -0.0372(11) 0.061 Uiso 1 d
H48C H -0.025(4) -0.2145(14) -0.0038(11) 0.061 Uiso 1 d
C50 C 0.0336(4) -0.21657(12) -0.19738(9) 0.0384(6) Uani 1 d
C51 C 0.0931(5) -0.19575(15) -0.23941(11) 0.0562(8) Uani 1 d
H51 H 0.141(4) -0.1772(14) -0.2734(12) 0.067 Uiso 1 d
N60 N 0.6509(5) 0.14131(14) 0.61491(13) 0.0782(9) Uani 1 d
C61 C 0.5231(5) 0.11204(13) 0.62433(10) 0.0458(7) Uani 1 d
C62 C 0.3592(5) 0.07519(15) 0.63731(11) 0.0478(7) Uani 1 d
H62A H 0.318(4) 0.0536(15) 0.6078(13) 0.072 Uiso 1 d
H62B H 0.255(5) 0.1034(16) 0.6446(12) 0.072 Uiso 1 d
H62C H 0.394(4) 0.0488(15) 0.6706(13) 0.072 Uiso 1 d

loop_
_atom_site_aniso_label
_atom_site_aniso_U_11
_atom_site_aniso_U_22
_atom_site_aniso_U_33
_atom_site_aniso_U_23
_atom_site_aniso_U_13
_atom_site_aniso_U_12
C1 0.0279(15) 0.0320(13) 0.0422(11) -0.0133(10) -0.0048(10) 0.0105(12)
C2 0.0227(15) 0.0393(14) 0.0433(12) -0.0105(10) -0.0089(10) 0.0071(12)
C3 0.0286(15) 0.0247(11) 0.0251(9) -0.0040(8) -0.0004(9) -0.0016(10)
O3 0.0307(11) 0.0258(9) 0.0385(8) -0.0117(7) -0.0103(7) 0.0056(8)
C4 0.0301(15) 0.0202(11) 0.0264(9) -0.0007(8) -0.0008(9) 0.0052(10)
C5 0.0254(13) 0.0222(11) 0.0215(8) 0.0024(8) 0.0010(8) 0.0010(10)
C6 0.0320(15) 0.0213(12) 0.0325(10) -0.0043(9) -0.0110(10) 0.0078(11)
C7 0.0308(15) 0.0224(11) 0.0266(9) -0.0001(8) -0.0087(10) 0.0055(11)
C8 0.0280(14) 0.0193(11) 0.0192(8) 0.0020(8) 0.0009(8) 0.0022(10)
C9 0.0278(14) 0.0237(11) 0.0204(8) -0.0014(8) 0.0003(9) 0.0027(10)
C10 0.0271(14) 0.0211(11) 0.0226(9) -0.0003(8) -0.0012(9) 0.0024(10)
C11 0.0297(15) 0.0300(13) 0.0327(11) -0.0071(9) -0.0098(10) 0.0094(12)
C12 0.0302(16) 0.0232(12) 0.0337(11) -0.0063(9) -0.0067(10) 0.0084(11)
C13 0.0296(14) 0.0166(10) 0.0186(8) 0.0015(7) 0.0005(8) 0.0011(10)
C14 0.0242(13) 0.0199(11) 0.0187(8) 0.0007(7) 0.0000(8) 0.0019(9)
C15 0.0321(17) 0.0241(12) 0.0391(11) -0.0055(9) -0.0080(11) 0.0053(11)
C16 0.0329(16) 0.0240(12) 0.0396(12) -0.0049(10) -0.0101(11) 0.0029(11)
C17 0.0376(15) 0.0167(11) 0.0236(8) -0.0005(8) -0.0006(9) -0.0007(10)
O17 0.0291(10) 0.0173(8) 0.0360(7) -0.0021(6) 0.0011(7) -0.0002(7)
C18 0.0558(19) 0.0233(13) 0.0268(10) 0.0043(9) 0.0076(11) -0.0042(13)
C20 0.0484(17) 0.0208(11) 0.0235(9) -0.0039(8) -0.0008(10) -0.0016(11)
C21 0.080(2) 0.0359(15) 0.0325(11) -0.0082(10) 0.0234(14) -0.0067(15)
C31 0.0192(14) 0.0324(13) 0.0337(10) -0.0092(9) 0.0028(9) 0.0000(11)
C32 0.0163(13) 0.0332(13) 0.0351(10) -0.0049(9) 0.0001(9) -0.0063(11)
C33 0.0253(15) 0.0175(10) 0.0269(9) -0.0010(8) -0.0016(9) -0.0011(10)
O33 0.0249(10) 0.0265(8) 0.0434(8) -0.0136(6) -0.0072(7) 0.0012(8)
C34 0.0201(14) 0.0236(11) 0.0349(10) -0.0062(9) -0.0005(9) 0.0076(10)
C35 0.0167(12) 0.0217(11) 0.0269(9) -0.0001(8) -0.0003(8) 0.0000(10)
C36 0.0183(14) 0.0301(13) 0.0426(12) -0.0122(10) -0.0054(10) 0.0071(11)
C37 0.0170(14) 0.0317(13) 0.0365(11) -0.0086(9) -0.0089(10) 0.0056(11)
C38 0.0156(12) 0.0241(11) 0.0193(8) -0.0008(8) 0.0006(8) 0.0002(10)
C39 0.0183(13) 0.0236(11) 0.0208(8) -0.0005(8) 0.0033(8) 0.0008(9)
C40 0.0182(13) 0.0218(11) 0.0213(8) 0.0002(7) 0.0008(8) -0.0024(9)
C41 0.0189(14) 0.0265(12) 0.0380(11) -0.0081(10) -0.0027(10) 0.0019(11)
C42 0.0227(14) 0.0251(12) 0.0345(11) -0.0076(9) 0.0006(10) 0.0033(11)
C43 0.0189(13) 0.0226(11) 0.0314(9) -0.0039(8) 0.0012(9) -0.0033(10)
C44 0.0195(13) 0.0264(12) 0.0267(9) -0.0040(8) -0.0015(9) -0.0014(10)
C45 0.0251(17) 0.0405(15) 0.0537(14) -0.0177(12) -0.0083(12) 0.0024(13)
C46 0.0292(18) 0.0497(18) 0.0798(19) -0.0357(15) -0.0083(15) -0.0014(14)
C47 0.0242(15) 0.0287(13) 0.0492(12) -0.0155(10) -0.0038(10) 0.0020(11)
O47 0.0394(12) 0.0258(9) 0.0775(12) -0.0151(9) -0.0007(10) -0.0011(9)
C48 0.0436(19) 0.0276(14) 0.0502(14) 0.0050(11) 0.0070(12) -0.0032(13)
C50 0.0432(17) 0.0362(14) 0.0358(11) -0.0179(11) -0.0083(11) 0.0075(13)
C51 0.083(2) 0.0492(18) 0.0365(12) -0.0135(12) -0.0041(15) 0.0090(17)
N60 0.065(2) 0.0605(19) 0.110(2) 0.0043(16) -0.0071(18) -0.0151(17)
C61 0.053(2) 0.0355(15) 0.0487(13) 0.0003(11) -0.0117(14) -0.0018(15)
C62 0.062(2) 0.0441(17) 0.0378(12) -0.0038(12) 0.0003(13) -0.0056(16)

loop_
_atom_type_symbol
_atom_type_description
_atom_type_scat_dispersion_real
_atom_type_scat_dispersion_imag
_atom_type_scat_source
C C 0.0033 0.0016 'International Tables Vol C Tables 4.2.6.8 and 6.1.1.4'
H H 0.0000 0.0000 'International Tables Vol C Tables 4.2.6.8 and 6.1.1.4'
N N 0.0061 0.0033 'International Tables Vol C Tables 4.2.6.8 and 6.1.1.4'
O O 0.0106 0.0060 'International Tables Vol C Tables 4.2.6.8 and 6.1.1.4'

loop_
_geom_angle_atom_site_label_1
_geom_angle_atom_site_label_2
_geom_angle_atom_site_label_3
_geom_angle
_geom_angle_publ_flag
C2 C1 C10 121.8(2) y
C3 C2 C1 119.7(2) y
C4 C3 C2 119.3(2) y
C4 C3 O3 122.4(2) y
C2 C3 O3 118.3(2) y
C3 C4 C5 121.4(2) y
C10 C5 C4 120.0(2) y
C10 C5 C6 122.20(18) y
C4 C5 C6 117.81(19) y
C5 C6 C7 114.25(19) y
C8 C7 C6 110.48(16) y
C7 C8 C14 112.72(15) y
C7 C8 C9 110.89(18) y
C14 C8 C9 108.48(17) y
C11 C9 C8 111.99(19) y
C11 C9 C10 114.85(16) y
C8 C9 C10 111.87(17) y
C5 C10 C1 117.79(18) y
C5 C10 C9 121.13(18) y
C1 C10 C9 120.98(19) y
C9 C11 C12 111.64(18) y
C13 C12 C11 111.25(19) y
C12 C13 C14 109.27(18) y
C12 C13 C18 110.58(18) y
C14 C13 C18 112.00(18) y
C12 C13 C17 117.14(17) y
C14 C13 C17 99.43(14) y
C18 C13 C17 108.00(18) y
C15 C14 C8 119.68(18) y
C15 C14 C13 104.49(18) y
C8 C14 C13 112.60(15) y
C14 C15 C16 104.00(19) y
C17 C16 C15 106.23(18) y
O17 C17 C20 106.87(17) y
O17 C17 C16 108.52(19) y
C20 C17 C16 112.17(18) y
O17 C17 C13 113.50(15) y
C20 C17 C13 111.99(18) y
C16 C17 C13 103.84(17) y
C21 C20 C17 176.7(2) y
C32 C31 C40 122.6(2) y
C33 C32 C31 119.4(2) y
C32 C33 C34 119.61(19) y
C32 C33 O33 122.2(2) y
C34 C33 O33 118.2(2) y
C33 C34 C35 121.0(2) y
C34 C35 C40 120.1(2) y
C34 C35 C36 118.31(19) y
C40 C35 C36 121.61(18) y
C35 C36 C37 111.96(19) y
C38 C37 C36 109.96(17) y
C37 C38 C44 114.13(17) y
C37 C38 C39 109.05(18) y
C44 C38 C39 108.18(17) y
C41 C39 C40 114.57(17) y
C41 C39 C38 111.29(17) y
C40 C39 C38 112.23(17) y
C31 C40 C35 117.28(18) y
C31 C40 C39 121.10(19) y
C35 C40 C39 121.54(19) y
C39 C41 C42 112.18(18) y
C43 C42 C41 111.44(19) y
C42 C43 C44 108.98(18) y
C42 C43 C48 110.0(2) y
C44 C43 C48 112.78(19) y
C42 C43 C47 117.12(18) y
C44 C43 C47 99.85(16) y
C48 C43 C47 107.87(19) y
C38 C44 C45 118.85(19) y
C38 C44 C43 112.52(16) y
C45 C44 C43 104.09(18) y
C44 C45 C46 103.9(2) y
C45 C46 C47 106.9(2) y
O47 C47 C50 109.76(19) y
O47 C47 C46 107.2(2) y
C50 C47 C46 109.8(2) y
O47 C47 C43 115.29(19) y
C50 C47 C43 111.58(19) y
C46 C47 C43 102.88(19) y
C51 C50 C47 176.8(3) y
N60 C61 C62 179.0(3) y

loop_
_geom_bond_atom_site_label_1
_geom_bond_atom_site_label_2
_geom_bond_distance
_geom_bond_publ_flag
C1 C2 1.381(3) y
C1 C10 1.395(3) y
C2 C3 1.377(3) y
C3 C4 1.374(3) y
C3 O3 1.381(2) y
C4 C5 1.391(3) y
C5 C10 1.388(3) y
C5 C6 1.507(3) y
C6 C7 1.523(3) y
C7 C8 1.521(3) y
C8 C14 1.528(3) y
C8 C9 1.532(3) y
C9 C11 1.526(3) y
C9 C10 1.532(3) y
C11 C12 1.533(3) y
C12 C13 1.518(3) y
C13 C14 1.535(3) y
C13 C18 1.540(3) y
C13 C17 1.556(3) y
C14 C15 1.524(3) y
C15 C16 1.551(3) y
C16 C17 1.545(3) y
C17 O17 1.451(2) y
C17 C20 1.475(3) y
C20 C21 1.168(3) y
C31 C32 1.380(3) y
C31 C40 1.387(3) y
C32 C33 1.373(3) y
C33 C34 1.378(3) y
C33 O33 1.381(2) y
C34 C35 1.393(3) y
C35 C40 1.397(3) y
C35 C36 1.509(3) y
C36 C37 1.524(3) y
C37 C38 1.512(3) y
C38 C44 1.516(3) y
C38 C39 1.528(3) y
C39 C41 1.525(3) y
C39 C40 1.526(3) y
C41 C42 1.536(3) y
C42 C43 1.523(3) y
C43 C44 1.530(3) y
C43 C48 1.531(3) y
C43 C47 1.568(3) y
C44 C45 1.528(3) y
C45 C46 1.545(3) y
C46 C47 1.549(4) y
C47 O47 1.429(3) y
C47 C50 1.476(3) y
C50 C51 1.164(4) y
N60 C61 1.126(4) y
C61 C62 1.441(5) y
